data_2023224
loop_
_publ_author_name
'Loukopoulos, Edward'
'Papatriantafyllopoulou, Constantina'
'Moushi, Eleni'
'Kitos, Alexandros A.'
'Tasiopoulos, Anastasios J.'
'Perlepes, Spyros P.'
'Nastopoulos, Vassilios'

_publ_section_title
;
 Solvatomorphism in a series of copper(II) complexes with the
 5-phenylimidazole/perchlorate system as ligands.
;
_journal_issue 'Pt 4'
_journal_name_full 'Acta crystallographica Section B, Structural science, crystal engineering and materials'
_journal_page_first 347
_journal_page_last 359
_journal_paper_doi 10.1107/S2052520624005948
_journal_volume 80
_journal_year 2024
_chemical_formula_moiety 'C36 H32 Cl2 Cu N8 O8, 2(C H4 O)'
_chemical_formula_sum 'C38 H40 Cl2 Cu N8 O10'
_chemical_formula_weight 903.22
_space_group_crystal_system triclinic
_space_group_IT_number 2
_space_group_name_Hall '-P 1'
_space_group_name_H-M_alt 'P -1'
_atom_sites_solution_hydrogens mixed
_atom_sites_solution_primary direct
_atom_sites_solution_secondary difmap
_audit_creation_method SHELXL-2014/7
_cell_angle_alpha 75.710(8)
_cell_angle_beta 89.649(6)
_cell_angle_gamma 69.657(8)
_cell_formula_units_Z 1
_cell_length_a 9.3557(7)
_cell_length_b 9.8380(10)
_cell_length_c 13.0238(10)
_cell_measurement_reflns_used 8876
_cell_measurement_temperature 100(2)
_cell_measurement_theta_max 28.8126
_cell_measurement_theta_min 3.1232
_cell_volume 1084.99(18)
_computing_cell_refinement 'CrysAlisPro 1.171.38.43 (Rigaku OD, 2015)'
_computing_data_collection 'CrysAlisPro 1.171.38.43 (Rigaku OD, 2015)'
_computing_data_reduction 'CrysAlisPro 1.171.38.43 (Rigaku OD, 2015)'
_computing_molecular_graphics 'PLATON v.270519 (Spek, 2009); MERCURY v.2020.3.0 (Macrae et al., 2020)'
_computing_publication_material 'WINGX v.2018.3 (Farrugia, 2012); OLEX2 v.1.3.0 (Dolomanov et al., 2009)'
_computing_structure_refinement 'SHELXL-2014/7 (Sheldrick, 2015)'
_computing_structure_solution 'SHELXT-2018/2 (Sheldrick, 2015); SIR92 (Altomare et al., 1994)'
_diffrn_ambient_temperature 100(2)
_diffrn_detector_area_resol_mean 10.4223
_diffrn_measured_fraction_theta_full 0.995
_diffrn_measured_fraction_theta_max 0.995
_diffrn_measurement_device_type 'Oxford Diffraction SuperNova with Atlas CCD detector'
_diffrn_measurement_method '\w scans'
_diffrn_radiation_type MoK\a
_diffrn_radiation_wavelength 0.71073
_diffrn_reflns_av_R_equivalents 0.0348
_diffrn_reflns_av_unetI/netI 0.0255
_diffrn_reflns_Laue_measured_fraction_full 0.995
_diffrn_reflns_Laue_measured_fraction_max 0.995
_diffrn_reflns_limit_h_max 11
_diffrn_reflns_limit_h_min -11
_diffrn_reflns_limit_k_max 11
_diffrn_reflns_limit_k_min -11
_diffrn_reflns_limit_l_max 15
_diffrn_reflns_limit_l_min -15
_diffrn_reflns_number 15902
_diffrn_reflns_point_group_measured_fraction_full 0.995
_diffrn_reflns_point_group_measured_fraction_max 0.995
_diffrn_reflns_theta_full 24.997
_diffrn_reflns_theta_max 24.997
_diffrn_reflns_theta_min 3.129
_diffrn_source 'SuperNova (Mo) X-ray Source'
_exptl_absorpt_coefficient_mu 0.689
_exptl_absorpt_correction_T_max 1.000
_exptl_absorpt_correction_T_min 0.896
_exptl_absorpt_correction_type multi-scan
_exptl_absorpt_process_details
;
CrysAlisPro 1.171.38.43 (Rigaku Oxford Diffraction, 2015)
Empirical absorption correction using spherical harmonics,
 implemented in SCALE3 ABSPACK scaling algorithm.
;
_exptl_crystal_colour red
_exptl_crystal_density_diffrn 1.382
_exptl_crystal_density_method 'not measured'
_exptl_crystal_description prism
_exptl_crystal_F_000 467
_exptl_crystal_size_max 0.20
_exptl_crystal_size_mid 0.17
_exptl_crystal_size_min 0.13
_refine_diff_density_max 1.390
_refine_diff_density_min -0.961
_refine_diff_density_rms 0.102
_refine_ls_extinction_method none
_refine_ls_goodness_of_fit_ref 1.050
_refine_ls_hydrogen_treatment mixed
_refine_ls_matrix_type full
_refine_ls_number_parameters 334
_refine_ls_number_reflns 3791
_refine_ls_number_restraints 82
_refine_ls_restrained_S_all 1.111
_refine_ls_R_factor_all 0.0688
_refine_ls_R_factor_gt 0.0651
_refine_ls_shift/su_max 0.000
_refine_ls_shift/su_mean 0.000
_refine_ls_structure_factor_coef Fsqd
_refine_ls_weighting_details 'w=1/[\s^2^(Fo^2^)+(0.0915P)^2^+2.8379P] where P=(Fo^2^+2Fc^2^)/3'
_refine_ls_weighting_scheme calc
_refine_ls_wR_factor_gt 0.1685
_refine_ls_wR_factor_ref 0.1722
_reflns_Friedel_coverage 0.000
_reflns_number_gt 3516
_reflns_number_total 3791
_reflns_threshold_expression 'I > 2\s(I)'
_cod_data_source_file aw5090sup1.cif
_cod_data_source_block 2
_cod_depositor_comments 'Adding full bibliography for 2023223--2023233.cif.'
_cod_original_cell_volume 1084.99(17)
_cod_database_code 2023224
_cod_database_fobs_code 2023224
_shelx_shelxl_version_number 2014/7
_shelx_space_group_comment
;
The symmetry employed for this shelxl refinement is uniquely defined
by the following loop, which should always be used as a source of
symmetry information in preference to the above space-group names.
They are only intended as comments.
;
_shelx_estimated_absorpt_t_min 0.874
_shelx_estimated_absorpt_t_max 0.916

loop_
_space_group_symop_operation_xyz
'x, y, z'
'-x, -y, -z'

loop_
_atom_site_label
_atom_site_type_symbol
_atom_site_fract_x
_atom_site_fract_y
_atom_site_fract_z
_atom_site_U_iso_or_equiv
_atom_site_adp_type
_atom_site_occupancy
_atom_site_site_symmetry_order
_atom_site_calc_flag
_atom_site_refinement_flags_posn
_atom_site_refinement_flags_adp
_atom_site_refinement_flags_occupancy
_atom_site_disorder_assembly
_atom_site_disorder_group
Cu Cu 0.0000 0.0000 0.0000 0.0244(2) Uani 1 2 d S . P . .
N1A N 0.2751(4) -0.3818(3) -0.0779(2) 0.0286(7) Uani 1 1 d D . . . .
H1A H 0.285(5) -0.469(3) -0.085(4) 0.043 Uiso 1 1 d D U . . .
C2A C 0.1511(4) -0.2971(4) -0.0415(3) 0.0288(8) Uani 1 1 d . . . . .
H2A H 0.0653 -0.3249 -0.0213 0.035 Uiso 1 1 calc R U . . .
N3A N 0.1644(3) -0.1685(3) -0.0374(2) 0.0250(6) Uani 1 1 d . . . . .
C4A C 0.3046(4) -0.1738(4) -0.0718(3) 0.0251(7) Uani 1 1 d . . . . .
H4A H 0.3458 -0.0970 -0.0767 0.030 Uiso 1 1 calc R U . . .
C5A C 0.3766(4) -0.3063(4) -0.0982(3) 0.0249(7) Uani 1 1 d . . . . .
C6A C 0.5236(4) -0.3638(4) -0.1405(3) 0.0295(8) Uani 1 1 d . . . . .
C7A C 0.5616(5) -0.4865(4) -0.1835(3) 0.0378(9) Uani 1 1 d . . . . .
H7A H 0.4904 -0.5351 -0.1860 0.045 Uiso 1 1 calc R U . . .
C8A C 0.7026(6) -0.5382(5) -0.2227(4) 0.0473(11) Uani 1 1 d . . . . .
H8A H 0.7273 -0.6222 -0.2519 0.057 Uiso 1 1 calc R U . . .
C9A C 0.8067(6) -0.4703(6) -0.2199(4) 0.0542(13) Uani 1 1 d . . . . .
H9A H 0.9032 -0.5067 -0.2472 0.065 Uiso 1 1 calc R U . . .
C10A C 0.7710(6) -0.3475(6) -0.1769(4) 0.0561(13) Uani 1 1 d . . . . .
H10A H 0.8432 -0.3000 -0.1749 0.067 Uiso 1 1 calc R U . . .
C11A C 0.6310(5) -0.2944(5) -0.1373(4) 0.0432(10) Uani 1 1 d . . . . .
H11A H 0.6073 -0.2106 -0.1079 0.052 Uiso 1 1 calc R U . . .
N1B N 0.2795(4) -0.1090(5) 0.2767(3) 0.0461(9) Uani 1 1 d D . . . .
H1B H 0.370(3) -0.129(7) 0.304(4) 0.069 Uiso 1 1 d D U . . .
C2B C 0.2518(5) -0.0680(5) 0.1700(3) 0.0414(10) Uani 1 1 d . . . . .
H2B H 0.3250 -0.0550 0.1213 0.050 Uiso 1 1 calc R U . . .
N3B N 0.1095(4) -0.0484(3) 0.1424(2) 0.0284(7) Uani 1 1 d . . . . .
C4B C 0.0435(4) -0.0801(4) 0.2355(3) 0.0343(9) Uani 1 1 d D . . . .
H4B H -0.0596 -0.0750 0.2401 0.041 Uiso 1 1 calc R U . . .
C5B C 0.1487(5) -0.1202(5) 0.3209(3) 0.0422(11) Uani 1 1 d D . . . .
C6B C 0.1625(17) -0.1359(14) 0.4335(5) 0.043(5) Uani 0.357(18) 1 d DG . P A 1
C7B C 0.2580(18) -0.1080(15) 0.5006(8) 0.056(5) Uani 0.357(18) 1 d G . P A 1
H7B H 0.3277 -0.0610 0.4715 0.067 Uiso 0.357(18) 1 calc R U P A 1
C8B C 0.2514(19) -0.1489(16) 0.6100(7) 0.068(6) Uani 0.357(18) 1 d G . P A 1
H8B H 0.3166 -0.1299 0.6559 0.082 Uiso 0.357(18) 1 calc R U P A 1
C9B C 0.1494(19) -0.2177(17) 0.6525(5) 0.052(6) Uani 0.357(18) 1 d G . P A 1
H9B H 0.1450 -0.2457 0.7274 0.062 Uiso 0.357(18) 1 calc R U P A 1
C10B C 0.0540(16) -0.2456(17) 0.5855(8) 0.062(5) Uani 0.357(18) 1 d G U P A 1
H10B H -0.0157 -0.2926 0.6145 0.074 Uiso 0.357(18) 1 calc R U P A 1
C11B C 0.0605(15) -0.2047(15) 0.4760(7) 0.053(5) Uani 0.357(18) 1 d G . P A 1
H11B H -0.0047 -0.2237 0.4302 0.064 Uiso 0.357(18) 1 calc R U P A 1
C6C C 0.1275(8) -0.1807(9) 0.4350(3) 0.032(2) Uani 0.643(18) 1 d DG . P A 2
C7C C 0.2057(8) -0.1521(8) 0.5128(4) 0.043(2) Uani 0.643(18) 1 d G . P A 2
H7C H 0.2708 -0.0961 0.4929 0.051 Uiso 0.643(18) 1 calc R U P A 2
C8C C 0.1887(8) -0.2056(10) 0.6196(3) 0.051(4) Uani 0.643(18) 1 d G . P A 2
H8C H 0.2421 -0.1861 0.6728 0.061 Uiso 0.643(18) 1 calc R U P A 2
C9C C 0.0935(8) -0.2875(12) 0.6487(3) 0.064(3) Uani 0.643(18) 1 d G . P A 2
H9C H 0.0818 -0.3241 0.7217 0.076 Uiso 0.643(18) 1 calc R U P A 2
C10C C 0.0153(8) -0.3161(12) 0.5709(5) 0.078(3) Uani 0.643(18) 1 d G U P A 2
H10C H -0.0498 -0.3721 0.5908 0.094 Uiso 0.643(18) 1 calc R U P A 2
C11C C 0.0323(8) -0.2627(11) 0.4641(4) 0.059(3) Uani 0.643(18) 1 d G U P A 2
H11C H -0.0211 -0.2822 0.4110 0.070 Uiso 0.643(18) 1 calc R U P A 2
Cl Cl 0.23884(13) 0.24685(13) -0.13218(8) 0.0438(3) Uani 1 1 d D U . . .
O1 O 0.1628(4) 0.1711(4) -0.0620(3) 0.0501(8) Uani 1 1 d . . . . .
O2A O 0.239(2) 0.2079(19) -0.2377(15) 0.044(4) Uani 0.3 1 d . U P B 1
O3A O 0.3777(16) 0.261(2) -0.1141(11) 0.068(4) Uani 0.3 1 d . U P B 1
O4A O 0.1474(16) 0.3971(12) -0.1072(13) 0.061(4) Uani 0.3 1 d D U P B 1
O2B O 0.1839(9) 0.2611(12) -0.2371(8) 0.072(3) Uani 0.7 1 d . U P B 2
O3B O 0.4006(6) 0.1590(7) -0.1004(5) 0.0598(15) Uani 0.7 1 d . . P B 2
O4B O 0.2095(10) 0.3943(8) -0.1380(7) 0.079(2) Uani 0.7 1 d . U P B 2
O5 O 0.5622(7) 0.8036(8) 0.3920(5) 0.127(2) Uani 1 1 d D U . . .
H5 H 0.621(12) 0.820(11) 0.340(7) 0.191 Uiso 1 1 d D U . . .
C12A C 0.6285(17) 0.6510(15) 0.4651(12) 0.127(2) Uani 0.65 1 d D U P C 1
H12A H 0.7399 0.6129 0.4628 0.191 Uiso 0.65 1 calc R U P C 1
H12B H 0.5856 0.5838 0.4431 0.191 Uiso 0.65 1 calc R U P C 1
H12C H 0.6040 0.6553 0.5377 0.191 Uiso 0.65 1 calc R U P C 1
C12B C 0.657(3) 0.730(4) 0.4822(19) 0.127(2) Uani 0.35 1 d D U P C 2
H12D H 0.7297 0.7810 0.4871 0.191 Uiso 0.35 1 calc R U P C 2
H12E H 0.7138 0.6265 0.4805 0.191 Uiso 0.35 1 calc R U P C 2
H12F H 0.5972 0.7309 0.5441 0.191 Uiso 0.35 1 calc R U P C 2

loop_
_atom_site_aniso_label
_atom_site_aniso_U_11
_atom_site_aniso_U_22
_atom_site_aniso_U_33
_atom_site_aniso_U_23
_atom_site_aniso_U_13
_atom_site_aniso_U_12
Cu 0.0246(3) 0.0307(4) 0.0176(3) -0.0071(2) -0.0007(2) -0.0089(3)
N1A 0.0394(18) 0.0243(15) 0.0243(15) -0.0063(12) -0.0001(13) -0.0141(14)
C2A 0.0340(19) 0.0348(19) 0.0217(17) -0.0058(15) -0.0001(14) -0.0181(16)
N3A 0.0304(16) 0.0261(15) 0.0185(14) -0.0047(11) -0.0022(12) -0.0107(13)
C4A 0.0280(18) 0.0227(17) 0.0243(17) -0.0047(13) -0.0013(14) -0.0096(14)
C5A 0.0309(18) 0.0231(16) 0.0185(16) -0.0011(13) -0.0041(13) -0.0099(14)
C6A 0.0340(19) 0.0234(17) 0.0234(18) -0.0029(14) -0.0018(14) -0.0031(15)
C7A 0.043(2) 0.0283(19) 0.035(2) -0.0085(16) -0.0013(17) -0.0039(17)
C8A 0.051(3) 0.035(2) 0.041(2) -0.0131(19) 0.002(2) 0.004(2)
C9A 0.041(3) 0.061(3) 0.045(3) -0.016(2) 0.011(2) 0.002(2)
C10A 0.041(3) 0.069(3) 0.062(3) -0.023(3) 0.013(2) -0.021(2)
C11A 0.038(2) 0.048(2) 0.048(3) -0.020(2) 0.0102(19) -0.016(2)
N1B 0.040(2) 0.058(2) 0.0356(19) -0.0170(17) -0.0169(16) -0.0081(18)
C2B 0.036(2) 0.060(3) 0.033(2) -0.0135(19) -0.0038(17) -0.021(2)
N3B 0.0289(16) 0.0347(17) 0.0206(15) -0.0100(12) -0.0016(12) -0.0084(13)
C4B 0.0302(19) 0.040(2) 0.0202(18) -0.0072(15) -0.0007(15) 0.0016(16)
C5B 0.039(2) 0.046(2) 0.026(2) -0.0150(18) -0.0052(17) 0.0081(19)
C6B 0.045(9) 0.030(8) 0.047(10) -0.015(6) -0.007(7) -0.003(6)
C7B 0.086(13) 0.065(10) 0.035(7) -0.015(7) -0.012(7) -0.047(9)
C8B 0.094(15) 0.059(10) 0.048(9) -0.015(8) -0.022(9) -0.022(10)
C9B 0.067(12) 0.066(11) 0.013(7) 0.003(7) -0.006(8) -0.020(9)
C10B 0.069(8) 0.065(8) 0.039(7) -0.008(6) 0.005(6) -0.012(6)
C11B 0.073(13) 0.052(9) 0.020(7) -0.007(7) -0.011(7) -0.006(9)
C6C 0.033(4) 0.038(5) 0.014(4) -0.009(3) -0.007(3) 0.002(4)
C7C 0.043(5) 0.054(5) 0.029(4) -0.016(3) -0.013(3) -0.011(3)
C8C 0.058(6) 0.066(7) 0.017(4) -0.008(4) -0.006(4) -0.012(5)
C9C 0.060(5) 0.103(8) 0.017(4) 0.000(4) -0.005(3) -0.025(5)
C10C 0.085(6) 0.117(8) 0.040(4) 0.001(4) -0.002(4) -0.061(6)
C11C 0.067(5) 0.086(6) 0.030(4) -0.006(4) -0.002(3) -0.043(5)
Cl 0.0465(6) 0.0568(7) 0.0348(5) -0.0016(5) 0.0004(4) -0.0335(5)
O1 0.064(2) 0.0514(19) 0.0496(19) -0.0175(15) 0.0183(16) -0.0350(17)
O2A 0.067(11) 0.058(8) 0.036(7) -0.032(7) 0.021(8) -0.043(8)
O3A 0.048(7) 0.111(10) 0.052(7) -0.015(7) 0.010(5) -0.042(8)
O4A 0.075(7) 0.061(7) 0.061(7) 0.007(5) -0.016(5) -0.056(6)
O2B 0.051(5) 0.126(8) 0.037(3) -0.016(5) 0.001(3) -0.031(5)
O3B 0.024(2) 0.069(4) 0.096(4) -0.045(4) 0.012(2) -0.012(3)
O4B 0.094(5) 0.056(4) 0.091(6) 0.004(3) -0.033(4) -0.048(4)
O5 0.092(3) 0.155(4) 0.114(4) -0.028(3) -0.052(3) -0.022(3)
C12A 0.092(3) 0.155(4) 0.114(4) -0.028(3) -0.052(3) -0.022(3)
C12B 0.092(3) 0.155(4) 0.114(4) -0.028(3) -0.052(3) -0.022(3)

loop_
_atom_type_symbol
_atom_type_description
_atom_type_scat_dispersion_real
_atom_type_scat_dispersion_imag
_atom_type_scat_source
C C 0.0033 0.0016 'International Tables Vol C Tables 4.2.6.8 and 6.1.1.4'
H H 0.0000 0.0000 'International Tables Vol C Tables 4.2.6.8 and 6.1.1.4'
N N 0.0061 0.0033 'International Tables Vol C Tables 4.2.6.8 and 6.1.1.4'
O O 0.0106 0.0060 'International Tables Vol C Tables 4.2.6.8 and 6.1.1.4'
Cl Cl 0.1484 0.1585 'International Tables Vol C Tables 4.2.6.8 and 6.1.1.4'
Cu Cu 0.3201 1.2651 'International Tables Vol C Tables 4.2.6.8 and 6.1.1.4'

loop_
_geom_angle_atom_site_label_1
_geom_angle_atom_site_label_2
_geom_angle_atom_site_label_3
_geom_angle
_geom_angle_site_symmetry_1
_geom_angle_site_symmetry_3
_geom_angle_publ_flag
N3B Cu N3B 180.0 2 . ?
N3B Cu N3A 89.00(12) 2 . ?
N3B Cu N3A 91.01(12) . . ?
N3B Cu N3A 91.00(12) 2 2 ?
N3B Cu N3A 89.00(12) . 2 ?
N3A Cu N3A 180.00(14) . 2 ?
C2A N1A C5A 108.7(3) . . ?
C2A N1A H1A 122(3) . . ?
C5A N1A H1A 129(3) . . ?
N3A C2A N1A 110.5(3) . . ?
N3A C2A H2A 124.7 . . ?
N1A C2A H2A 124.7 . . ?
C2A N3A C4A 106.2(3) . . ?
C2A N3A Cu 124.6(3) . . ?
C4A N3A Cu 129.1(2) . . ?
C5A C4A N3A 110.0(3) . . ?
C5A C4A H4A 125.0 . . ?
N3A C4A H4A 125.0 . . ?
C4A C5A N1A 104.5(3) . . ?
C4A C5A C6A 131.3(3) . . ?
N1A C5A C6A 124.1(3) . . ?
C7A C6A C11A 118.8(4) . . ?
C7A C6A C5A 121.9(4) . . ?
C11A C6A C5A 119.3(3) . . ?
C8A C7A C6A 120.3(4) . . ?
C8A C7A H7A 119.9 . . ?
C6A C7A H7A 119.9 . . ?
C9A C8A C7A 120.9(4) . . ?
C9A C8A H8A 119.5 . . ?
C7A C8A H8A 119.5 . . ?
C8A C9A C10A 119.7(4) . . ?
C8A C9A H9A 120.2 . . ?
C10A C9A H9A 120.2 . . ?
C11A C10A C9A 120.3(5) . . ?
C11A C10A H10A 119.8 . . ?
C9A C10A H10A 119.8 . . ?
C10A C11A C6A 120.1(4) . . ?
C10A C11A H11A 120.0 . . ?
C6A C11A H11A 120.0 . . ?
C2B N1B C5B 108.4(3) . . ?
C2B N1B H1B 119(4) . . ?
C5B N1B H1B 132(4) . . ?
N3B C2B N1B 110.8(4) . . ?
N3B C2B H2B 124.6 . . ?
N1B C2B H2B 124.6 . . ?
C2B N3B C4B 106.2(3) . . ?
C2B N3B Cu 131.1(3) . . ?
C4B N3B Cu 122.5(2) . . ?
N3B C4B C5B 109.9(3) . . ?
N3B C4B H4B 125.1 . . ?
C5B C4B H4B 125.1 . . ?
C4B C5B N1B 104.7(3) . . ?
C4B C5B C6B 142.8(7) . . ?
N1B C5B C6B 110.5(7) . . ?
C4B C5B C6C 126.2(4) . . ?
N1B C5B C6C 128.7(4) . . ?
C7B C6B C11B 120.0 . . ?
C7B C6B C5B 134.1(8) . . ?
C11B C6B C5B 105.7(7) . . ?
C6B C7B C8B 120.0 . . ?
C6B C7B H7B 120.0 . . ?
C8B C7B H7B 120.0 . . ?
C9B C8B C7B 120.0 . . ?
C9B C8B H8B 120.0 . . ?
C7B C8B H8B 120.0 . . ?
C8B C9B C10B 120.0 . . ?
C8B C9B H9B 120.0 . . ?
C10B C9B H9B 120.0 . . ?
C11B C10B C9B 120.0 . . ?
C11B C10B H10B 120.0 . . ?
C9B C10B H10B 120.0 . . ?
C10B C11B C6B 120.0 . . ?
C10B C11B H11B 120.0 . . ?
C6B C11B H11B 120.0 . . ?
C7C C6C C11C 120.0 . . ?
C7C C6C C5B 118.1(4) . . ?
C11C C6C C5B 121.9(4) . . ?
C6C C7C C8C 120.0 . . ?
C6C C7C H7C 120.0 . . ?
C8C C7C H7C 120.0 . . ?
C9C C8C C7C 120.0 . . ?
C9C C8C H8C 120.0 . . ?
C7C C8C H8C 120.0 . . ?
C10C C9C C8C 120.0 . . ?
C10C C9C H9C 120.0 . . ?
C8C C9C H9C 120.0 . . ?
C11C C10C C9C 120.0 . . ?
C11C C10C H10C 120.0 . . ?
C9C C10C H10C 120.0 . . ?
C10C C11C C6C 120.0 . . ?
C10C C11C H11C 120.0 . . ?
C6C C11C H11C 120.0 . . ?
O4B Cl O1 118.5(5) . . ?
O3A Cl O1 128.5(6) . . ?
O4B Cl O2B 99.4(6) . . ?
O1 Cl O2B 107.9(5) . . ?
O4B Cl O3B 110.4(4) . . ?
O1 Cl O3B 104.2(3) . . ?
O2B Cl O3B 117.1(4) . . ?
O3A Cl O2A 107.6(9) . . ?
O1 Cl O2A 109.6(6) . . ?
O3A Cl O4A 92.6(10) . . ?
O1 Cl O4A 91.9(6) . . ?
O2A Cl O4A 127.6(10) . . ?
C12B O5 H5 106(9) . . ?
C12A O5 H5 113(7) . . ?
O5 C12A H12A 109.5 . . ?
O5 C12A H12B 109.5 . . ?
H12A C12A H12B 109.5 . . ?
O5 C12A H12C 109.5 . . ?
H12A C12A H12C 109.5 . . ?
H12B C12A H12C 109.5 . . ?
O5 C12B H12D 109.5 . . ?
O5 C12B H12E 109.5 . . ?
H12D C12B H12E 109.5 . . ?
O5 C12B H12F 109.5 . . ?
H12D C12B H12F 109.5 . . ?
H12E C12B H12F 109.5 . . ?

loop_
_geom_bond_atom_site_label_1
_geom_bond_atom_site_label_2
_geom_bond_distance
_geom_bond_site_symmetry_2
_geom_bond_publ_flag
Cu N3B 1.991(3) 2 ?
Cu N3B 1.991(3) . ?
Cu N3A 1.992(3) . ?
Cu N3A 1.992(3) 2 ?
N1A C2A 1.335(5) . ?
N1A C5A 1.383(5) . ?
N1A H1A 0.857(10) . ?
C2A N3A 1.327(5) . ?
C2A H2A 0.9500 . ?
N3A C4A 1.371(5) . ?
C4A C5A 1.370(5) . ?
C4A H4A 0.9500 . ?
C5A C6A 1.456(5) . ?
C6A C7A 1.390(5) . ?
C6A C11A 1.403(6) . ?
C7A C8A 1.383(6) . ?
C7A H7A 0.9500 . ?
C8A C9A 1.365(8) . ?
C8A H8A 0.9500 . ?
C9A C10A 1.391(8) . ?
C9A H9A 0.9500 . ?
C10A C11A 1.380(7) . ?
C10A H10A 0.9500 . ?
C11A H11A 0.9500 . ?
N1B C2B 1.348(6) . ?
N1B C5B 1.376(6) . ?
N1B H1B 0.857(10) . ?
C2B N3B 1.315(5) . ?
C2B H2B 0.9500 . ?
N3B C4B 1.374(5) . ?
C4B C5B 1.375(4) . ?
C4B H4B 0.9500 . ?
C5B C6B 1.438(6) . ?
C5B C6C 1.498(5) . ?
C6B C7B 1.3900 . ?
C6B C11B 1.3900 . ?
C7B C8B 1.3900 . ?
C7B H7B 0.9500 . ?
C8B C9B 1.3900 . ?
C8B H8B 0.9500 . ?
C9B C10B 1.3900 . ?
C9B H9B 0.9500 . ?
C10B C11B 1.3900 . ?
C10B H10B 0.9500 . ?
C11B H11B 0.9500 . ?
C6C C7C 1.3900 . ?
C6C C11C 1.3900 . ?
C7C C8C 1.3900 . ?
C7C H7C 0.9500 . ?
C8C C9C 1.3900 . ?
C8C H8C 0.9500 . ?
C9C C10C 1.3900 . ?
C9C H9C 0.9500 . ?
C10C C11C 1.3900 . ?
C10C H10C 0.9500 . ?
C11C H11C 0.9500 . ?
Cl O4B 1.362(7) . ?
Cl O3A 1.384(13) . ?
Cl O1 1.386(3) . ?
Cl O2B 1.420(10) . ?
Cl O3B 1.459(5) . ?
Cl O2A 1.515(17) . ?
Cl O4A 1.542(9) . ?
O5 C12B 1.357(16) . ?
O5 C12A 1.483(11) . ?
O5 H5 0.89(2) . ?
C12A H12A 0.9800 . ?
C12A H12B 0.9800 . ?
C12A H12C 0.9800 . ?
C12B H12D 0.9800 . ?
C12B H12E 0.9800 . ?
C12B H12F 0.9800 . ?
